data_4036185
loop_
_publ_author_name
'Bailey, William F.'
'Lambert, Kyle M.'
'Wiberg, Kenneth B.'
'Mercado, Brandon Q.'

_publ_section_title
;
 Effect of remote aryl substituents on the conformational equilibria of
 2,2-diaryl-1,3-dioxanes: importance of electrostatic interactions.
;
_journal_issue 8
_journal_name_full 'The Journal of organic chemistry'
_journal_page_first 4108
_journal_page_last 4115
_journal_paper_doi 10.1021/acs.joc.5b00422
_journal_volume 80
_journal_year 2015
_chemical_formula_moiety 'C19 H22 O3'
_chemical_formula_sum 'C19 H22 O3'
_chemical_formula_weight 298.36
_chemical_name_common 'compound 3'
_space_group_crystal_system monoclinic
_space_group_IT_number 14
_space_group_name_Hall '-P 2yn'
_space_group_name_H-M_alt 'P 1 21/n 1'
_atom_sites_solution_hydrogens geom
_atom_sites_solution_primary direct
_atom_sites_solution_secondary difmap
_audit_creation_method SHELXL-2013
_cell_angle_alpha 90
_cell_angle_beta 92.427(7)
_cell_angle_gamma 90
_cell_formula_units_Z 4
_cell_length_a 9.3674(10)
_cell_length_b 18.924(2)
_cell_length_c 9.5002(10)
_cell_measurement_reflns_used 18240
_cell_measurement_temperature 223(2)
_cell_measurement_theta_max 28.1
_cell_measurement_theta_min 3.0
_cell_volume 1682.6(3)
_computing_cell_refinement 'CrystalClear-SM Expert 2.0 r15 (Rigaku, 2011)'
_computing_data_collection 'CrystalClear-SM Expert 2.0 r15 (Rigaku, 2011)'
_computing_data_reduction 'CrystalClear-SM Expert 2.0 r15 (Rigaku, 2011)'
_computing_publication_material 'SHELXL-97 (Sheldrick, 2008)'
_computing_structure_refinement 'SHELXL-2013 (Sheldrick, 2013)'
_computing_structure_solution 'SHELXS-97 (Sheldrick, 2008)'
_diffrn_ambient_temperature 223(2)
_diffrn_detector_area_resol_mean 6.8
_diffrn_measured_fraction_theta_full 0.999
_diffrn_measured_fraction_theta_max 0.999
_diffrn_measurement_device_type 'Rigaku Mercury275R CCD'
_diffrn_measurement_method \w
_diffrn_radiation_type MoK\a
_diffrn_radiation_wavelength 0.71075
_diffrn_reflns_av_R_equivalents 0.1071
_diffrn_reflns_av_unetI/netI 0.0611
_diffrn_reflns_Laue_measured_fraction_full 0.999
_diffrn_reflns_Laue_measured_fraction_max 0.999
_diffrn_reflns_limit_h_max 12
_diffrn_reflns_limit_h_min -12
_diffrn_reflns_limit_k_max 24
_diffrn_reflns_limit_k_min -24
_diffrn_reflns_limit_l_max 12
_diffrn_reflns_limit_l_min -12
_diffrn_reflns_number 26333
_diffrn_reflns_point_group_measured_fraction_full 0.999
_diffrn_reflns_point_group_measured_fraction_max 0.999
_diffrn_reflns_theta_full 25.242
_diffrn_reflns_theta_max 27.476
_diffrn_reflns_theta_min 2.991
_diffrn_source 'Sealed Tube'
_exptl_absorpt_coefficient_mu 0.078
_exptl_absorpt_correction_T_max 0.988
_exptl_absorpt_correction_T_min 0.707
_exptl_absorpt_correction_type multi-scan
_exptl_absorpt_process_details 'Jacobson, R. (1998) Private Communication'
_exptl_crystal_colour Colorless
_exptl_crystal_density_diffrn 1.178
_exptl_crystal_density_method 'not measured'
_exptl_crystal_description Block
_exptl_crystal_F_000 640
_exptl_crystal_size_max 0.200
_exptl_crystal_size_mid 0.180
_exptl_crystal_size_min 0.150
_refine_diff_density_max 0.183
_refine_diff_density_min -0.193
_refine_diff_density_rms 0.038
_refine_ls_extinction_method none
_refine_ls_goodness_of_fit_ref 1.166
_refine_ls_hydrogen_treatment constr
_refine_ls_matrix_type full
_refine_ls_number_parameters 202
_refine_ls_number_reflns 3855
_refine_ls_number_restraints 0
_refine_ls_restrained_S_all 1.166
_refine_ls_R_factor_all 0.1458
_refine_ls_R_factor_gt 0.0877
_refine_ls_shift/su_max 0.000
_refine_ls_shift/su_mean 0.000
_refine_ls_structure_factor_coef Fsqd
_refine_ls_weighting_details 'w=1/[\s^2^(Fo^2^)+(0.0515P)^2^+0.4027P] where P=(Fo^2^+2Fc^2^)/3'
_refine_ls_weighting_scheme calc
_refine_ls_wR_factor_gt 0.1433
_refine_ls_wR_factor_ref 0.1621
_reflns_Friedel_coverage 0.000
_reflns_number_gt 2456
_reflns_number_total 3855
_reflns_threshold_expression 'I > 2\s(I)'
_cod_data_source_file jo5b00422_si_002.cif
_cod_data_source_block mini_13017
_cod_original_sg_symbol_H-M 'P 21/n'
_cod_database_code 4036185
_shelx_space_group_comment
; 
The symmetry employed for this shelxl refinement is uniquely defined 
by the following loop, which should always be used as a source of 
symmetry information in preference to the above space-group names. 
They are only intended as comments. 
;
_shelx_estimated_absorpt_t_min 0.984
_shelx_estimated_absorpt_t_max 0.988
_shelxl_version_number 2013-3

loop_
_space_group_symop_operation_xyz
'x, y, z'
'-x+1/2, y+1/2, -z+1/2'
'-x, -y, -z'
'x-1/2, -y-1/2, z-1/2'

loop_
_atom_site_label
_atom_site_type_symbol
_atom_site_fract_x
_atom_site_fract_y
_atom_site_fract_z
_atom_site_U_iso_or_equiv
_atom_site_adp_type
_atom_site_occupancy
_atom_site_site_symmetry_order
_atom_site_calc_flag
_atom_site_refinement_flags_posn
_atom_site_refinement_flags_adp
O1 O 0.73815(16) 0.14726(8) 0.43362(17) 0.0406(4) Uani 1 1 d . .
C2 C 0.8700(2) 0.18139(13) 0.4757(2) 0.0357(6) Uani 1 1 d . .
O3 O 0.90612(17) 0.16840(8) 0.62008(16) 0.0384(4) Uani 1 1 d . .
C4 C 0.7955(3) 0.18768(14) 0.7160(3) 0.0430(6) Uani 1 1 d . .
H4 H 0.7804 0.2394 0.7119 0.052 Uiso 1 1 calc R U
C5 C 0.6570(3) 0.15049(14) 0.6716(3) 0.0475(7) Uani 1 1 d . .
H5A H 0.6682 0.0994 0.6850 0.057 Uiso 1 1 calc R U
H5B H 0.5802 0.1667 0.7306 0.057 Uiso 1 1 calc R U
C6 C 0.6180(3) 0.16584(14) 0.5192(3) 0.0443(7) Uani 1 1 d . .
H6 H 0.5980 0.2170 0.5084 0.053 Uiso 1 1 calc R U
C7 C 0.4913(3) 0.12438(17) 0.4591(3) 0.0678(9) Uani 1 1 d . .
H7A H 0.4765 0.1353 0.3598 0.102 Uiso 1 1 calc R U
H7B H 0.4065 0.1371 0.5086 0.102 Uiso 1 1 calc R U
H7C H 0.5096 0.0742 0.4704 0.102 Uiso 1 1 calc R U
C8 C 0.8520(3) 0.16769(18) 0.8617(3) 0.0637(9) Uani 1 1 d . .
H8A H 0.7818 0.1797 0.9299 0.096 Uiso 1 1 calc R U
H8B H 0.9399 0.1932 0.8836 0.096 Uiso 1 1 calc R U
H8C H 0.8706 0.1173 0.8652 0.096 Uiso 1 1 calc R U
C9 C 0.8631(2) 0.26074(12) 0.4449(2) 0.0330(6) Uani 1 1 d . .
C10 C 0.7711(3) 0.28824(13) 0.3406(3) 0.0385(6) Uani 1 1 d . .
H10 H 0.7120 0.2573 0.2872 0.046 Uiso 1 1 calc R U
C11 C 0.7637(3) 0.36026(13) 0.3130(3) 0.0411(6) Uani 1 1 d . .
H11 H 0.6999 0.3776 0.2422 0.049 Uiso 1 1 calc R U
C12 C 0.8510(3) 0.40615(13) 0.3901(3) 0.0411(6) Uani 1 1 d . .
C13 C 0.9467(3) 0.37942(13) 0.4925(3) 0.0400(6) Uani 1 1 d . .
H13 H 1.0075 0.4104 0.5439 0.048 Uiso 1 1 calc R U
C14 C 0.9530(3) 0.30790(13) 0.5190(3) 0.0378(6) Uani 1 1 d . .
H14 H 1.0188 0.2906 0.5880 0.045 Uiso 1 1 calc R U
C15 C 0.9824(2) 0.14273(12) 0.3915(2) 0.0355(6) Uani 1 1 d . .
C16 C 1.0086(3) 0.16165(14) 0.2537(3) 0.0500(7) Uani 1 1 d . .
H16 H 0.9610 0.2008 0.2128 0.060 Uiso 1 1 calc R U
C17 C 1.1038(3) 0.12353(15) 0.1757(3) 0.0574(8) Uani 1 1 d . .
H17 H 1.1209 0.1373 0.0829 0.069 Uiso 1 1 calc R U
C18 C 1.1735(3) 0.06582(15) 0.2328(3) 0.0522(7) Uani 1 1 d . .
H18 H 1.2375 0.0399 0.1794 0.063 Uiso 1 1 calc R U
C19 C 1.1485(3) 0.04642(15) 0.3691(3) 0.0534(8) Uani 1 1 d . .
H19 H 1.1959 0.0070 0.4090 0.064 Uiso 1 1 calc R U
C20 C 1.0536(3) 0.08472(14) 0.4483(3) 0.0455(7) Uani 1 1 d . .
H20 H 1.0378 0.0710 0.5414 0.055 Uiso 1 1 calc R U
O21 O 0.8510(2) 0.47836(9) 0.3753(2) 0.0595(6) Uani 1 1 d . .
C22 C 0.7463(4) 0.50886(17) 0.2800(4) 0.0833(11) Uani 1 1 d . .
H22A H 0.7613 0.4921 0.1853 0.125 Uiso 1 1 calc R U
H22B H 0.7549 0.5599 0.2826 0.125 Uiso 1 1 calc R U
H22C H 0.6516 0.4953 0.3076 0.125 Uiso 1 1 calc R U

loop_
_atom_site_aniso_label
_atom_site_aniso_U_11
_atom_site_aniso_U_22
_atom_site_aniso_U_33
_atom_site_aniso_U_23
_atom_site_aniso_U_13
_atom_site_aniso_U_12
O1 0.0371(9) 0.0404(10) 0.0448(10) -0.0059(8) 0.0086(8) -0.0055(8)
C2 0.0336(13) 0.0391(14) 0.0347(14) -0.0012(11) 0.0043(11) -0.0046(11)
O3 0.0382(9) 0.0417(10) 0.0360(10) 0.0029(8) 0.0087(8) 0.0020(7)
C4 0.0443(15) 0.0466(15) 0.0392(15) -0.0009(12) 0.0134(12) 0.0008(12)
C5 0.0438(15) 0.0482(16) 0.0518(17) 0.0031(13) 0.0186(13) -0.0029(13)
C6 0.0337(14) 0.0479(16) 0.0525(17) -0.0007(13) 0.0149(12) -0.0007(12)
C7 0.0423(16) 0.088(2) 0.074(2) -0.0049(18) 0.0120(16) -0.0200(16)
C8 0.062(2) 0.086(2) 0.0445(17) 0.0036(16) 0.0101(15) -0.0021(17)
C9 0.0315(12) 0.0347(13) 0.0331(13) -0.0026(11) 0.0062(11) -0.0014(10)
C10 0.0345(14) 0.0422(15) 0.0388(14) -0.0030(12) 0.0002(12) -0.0040(11)
C11 0.0380(14) 0.0462(16) 0.0392(14) 0.0067(12) 0.0012(12) 0.0014(12)
C12 0.0411(15) 0.0388(15) 0.0439(15) 0.0043(12) 0.0086(13) -0.0005(12)
C13 0.0391(14) 0.0381(15) 0.0427(15) -0.0028(12) 0.0007(12) -0.0075(11)
C14 0.0345(13) 0.0413(14) 0.0377(14) 0.0019(11) 0.0035(11) -0.0014(11)
C15 0.0356(13) 0.0306(13) 0.0408(14) -0.0007(11) 0.0093(12) -0.0052(11)
C16 0.0591(18) 0.0431(16) 0.0490(17) 0.0065(13) 0.0180(14) 0.0070(13)
C17 0.070(2) 0.0538(18) 0.0501(17) 0.0058(14) 0.0289(15) 0.0054(16)
C18 0.0501(17) 0.0515(18) 0.0567(18) -0.0078(15) 0.0230(14) 0.0005(14)
C19 0.0490(17) 0.0525(17) 0.0594(19) 0.0036(14) 0.0107(15) 0.0121(13)
C20 0.0470(16) 0.0478(16) 0.0423(15) 0.0025(13) 0.0107(13) 0.0050(13)
O21 0.0663(13) 0.0360(11) 0.0752(14) 0.0093(10) -0.0095(11) -0.0002(9)
C22 0.097(3) 0.0465(19) 0.104(3) 0.0238(19) -0.022(2) 0.0052(18)

loop_
_atom_type_symbol
_atom_type_description
_atom_type_scat_dispersion_real
_atom_type_scat_dispersion_imag
_atom_type_scat_source
C C 0.0033 0.0016 'International Tables Vol C Tables 4.2.6.8 and 6.1.1.4'
H H 0.0000 0.0000 'International Tables Vol C Tables 4.2.6.8 and 6.1.1.4'
O O 0.0106 0.0060 'International Tables Vol C Tables 4.2.6.8 and 6.1.1.4'

loop_
_geom_angle_atom_site_label_1
_geom_angle_atom_site_label_2
_geom_angle_atom_site_label_3
_geom_angle
C2 O1 C6 114.28(18)
O3 C2 O1 110.97(18)
O3 C2 C9 111.16(19)
O1 C2 C9 111.05(19)
O3 C2 C15 106.28(18)
O1 C2 C15 103.97(18)
C9 C2 C15 113.10(18)
C2 O3 C4 114.50(18)
O3 C4 C8 106.3(2)
O3 C4 C5 109.4(2)
C8 C4 C5 113.6(2)
O3 C4 H4 109.1
C8 C4 H4 109.1
C5 C4 H4 109.1
C6 C5 C4 110.3(2)
C6 C5 H5A 109.6
C4 C5 H5A 109.6
C6 C5 H5B 109.6
C4 C5 H5B 109.6
H5A C5 H5B 108.1
O1 C6 C5 109.1(2)
O1 C6 C7 106.0(2)
C5 C6 C7 114.6(2)
O1 C6 H6 109.0
C5 C6 H6 109.0
C7 C6 H6 109.0
C6 C7 H7A 109.5
C6 C7 H7B 109.5
H7A C7 H7B 109.5
C6 C7 H7C 109.5
H7A C7 H7C 109.5
H7B C7 H7C 109.5
C4 C8 H8A 109.5
C4 C8 H8B 109.5
H8A C8 H8B 109.5
C4 C8 H8C 109.5
H8A C8 H8C 109.5
H8B C8 H8C 109.5
C10 C9 C14 117.6(2)
C10 C9 C2 121.7(2)
C14 C9 C2 120.7(2)
C9 C10 C11 121.8(2)
C9 C10 H10 119.1
C11 C10 H10 119.1
C12 C11 C10 119.5(2)
C12 C11 H11 120.2
C10 C11 H11 120.2
O21 C12 C11 125.0(2)
O21 C12 C13 115.5(2)
C11 C12 C13 119.5(2)
C14 C13 C12 120.5(2)
C14 C13 H13 119.8
C12 C13 H13 119.8
C13 C14 C9 121.0(2)
C13 C14 H14 119.5
C9 C14 H14 119.5
C20 C15 C16 118.1(2)
C20 C15 C2 120.4(2)
C16 C15 C2 121.4(2)
C17 C16 C15 120.8(3)
C17 C16 H16 119.6
C15 C16 H16 119.6
C18 C17 C16 120.6(3)
C18 C17 H17 119.7
C16 C17 H17 119.7
C17 C18 C19 119.2(3)
C17 C18 H18 120.4
C19 C18 H18 120.4
C18 C19 C20 120.5(3)
C18 C19 H19 119.7
C20 C19 H19 119.7
C15 C20 C19 120.7(2)
C15 C20 H20 119.6
C19 C20 H20 119.6
C12 O21 C22 117.6(2)
O21 C22 H22A 109.5
O21 C22 H22B 109.5
H22A C22 H22B 109.5
O21 C22 H22C 109.5
H22A C22 H22C 109.5
H22B C22 H22C 109.5

loop_
_geom_bond_atom_site_label_1
_geom_bond_atom_site_label_2
_geom_bond_distance
O1 C2 1.436(3)
O1 C6 1.459(3)
C2 O3 1.420(3)
C2 C9 1.531(3)
C2 C15 1.534(3)
O3 C4 1.455(3)
C4 C8 1.509(4)
C4 C5 1.520(3)
C4 H4 0.9900
C5 C6 1.506(4)
C5 H5A 0.9800
C5 H5B 0.9800
C6 C7 1.514(4)
C6 H6 0.9900
C7 H7A 0.9700
C7 H7B 0.9700
C7 H7C 0.9700
C8 H8A 0.9700
C8 H8B 0.9700
C8 H8C 0.9700
C9 C10 1.387(3)
C9 C14 1.397(3)
C10 C11 1.389(3)
C10 H10 0.9400
C11 C12 1.381(3)
C11 H11 0.9400
C12 O21 1.374(3)
C12 C13 1.389(3)
C13 C14 1.378(3)
C13 H13 0.9400
C14 H14 0.9400
C15 C20 1.382(3)
C15 C16 1.389(3)
C16 C17 1.386(4)
C16 H16 0.9400
C17 C18 1.372(4)
C17 H17 0.9400
C18 C19 1.375(4)
C18 H18 0.9400
C19 C20 1.392(4)
C19 H19 0.9400
C20 H20 0.9400
O21 C22 1.428(3)
C22 H22A 0.9700
C22 H22B 0.9700
C22 H22C 0.9700

loop_
_geom_torsion_atom_site_label_1
_geom_torsion_atom_site_label_2
_geom_torsion_atom_site_label_3
_geom_torsion_atom_site_label_4
_geom_torsion
C6 O1 C2 O3 55.2(2)
C6 O1 C2 C9 -69.0(2)
C6 O1 C2 C15 169.06(18)
O1 C2 O3 C4 -54.9(2)
C9 C2 O3 C4 69.2(2)
C15 C2 O3 C4 -167.34(18)
C2 O3 C4 C8 178.1(2)
C2 O3 C4 C5 55.1(3)
O3 C4 C5 C6 -54.1(3)
C8 C4 C5 C6 -172.7(2)
C2 O1 C6 C5 -55.6(3)
C2 O1 C6 C7 -179.6(2)
C4 C5 C6 O1 54.3(3)
C4 C5 C6 C7 173.0(2)
O3 C2 C9 C10 -149.0(2)
O1 C2 C9 C10 -25.0(3)
C15 C2 C9 C10 91.5(3)
O3 C2 C9 C14 32.7(3)
O1 C2 C9 C14 156.8(2)
C15 C2 C9 C14 -86.7(3)
C14 C9 C10 C11 -2.2(3)
C2 C9 C10 C11 179.5(2)
C9 C10 C11 C12 0.5(4)
C10 C11 C12 O21 -178.2(2)
C10 C11 C12 C13 1.2(4)
O21 C12 C13 C14 178.2(2)
C11 C12 C13 C14 -1.2(4)
C12 C13 C14 C9 -0.5(4)
C10 C9 C14 C13 2.2(3)
C2 C9 C14 C13 -179.6(2)
O3 C2 C15 C20 25.5(3)
O1 C2 C15 C20 -91.7(3)
C9 C2 C15 C20 147.7(2)
O3 C2 C15 C16 -158.9(2)
O1 C2 C15 C16 83.9(3)
C9 C2 C15 C16 -36.7(3)
C20 C15 C16 C17 -0.2(4)
C2 C15 C16 C17 -175.9(2)
C15 C16 C17 C18 0.6(4)
C16 C17 C18 C19 -0.5(4)
C17 C18 C19 C20 0.1(4)
C16 C15 C20 C19 -0.1(4)
C2 C15 C20 C19 175.6(2)
C18 C19 C20 C15 0.2(4)
C11 C12 O21 C22 4.7(4)
C13 C12 O21 C22 -174.8(3)
